data_4320089
loop_
_publ_author_name
'Roger D. Willett'
'George Pon'
'Callie Nagy'

_publ_section_title
;
 Crystal Chemistry of the 4,4'-Dimethyl-2,2'bipyridine/Copper Bromide
 System
;
_journal_name_full 'Inorganic Chemistry'
_journal_page_first 4342
_journal_page_last 4352
_journal_paper_doi 10.1021/ic010229v
_journal_volume 40
_journal_year 2001
_chemical_formula_sum 'C24 H25 Br Cu N4 O'
_chemical_formula_weight 528.93
_chemical_name_systematic
;
  Bis[(4,4'-dimethyl-2,2'-bipyridine)copper(II)dibromide]
;
_space_group_IT_number 2
_symmetry_cell_setting triclinic
_symmetry_space_group_name_Hall '-P 1'
_symmetry_space_group_name_H-M 'P -1'
_atom_sites_solution_hydrogens geom
_atom_sites_solution_primary direct
_atom_sites_solution_secondary difmap
_audit_creation_method SHELXL-97
_cell_angle_alpha 107.821(2)
_cell_angle_beta 97.491(2)
_cell_angle_gamma 112.248(2)
_cell_formula_units_Z 2
_cell_length_a 7.4524(3)
_cell_length_b 9.6154(3)
_cell_length_c 11.59760(10)
_cell_measurement_reflns_used 1799
_cell_measurement_temperature 293(2)
_cell_volume 703.11(4)
_computing_cell_refinement 'Siemens XSCANS'
_computing_data_collection 'Siemens XSCANS'
_computing_data_reduction 'Siemens SAINT'
_computing_molecular_graphics 'Siemens SHELXTL'
_computing_publication_material 'Siemens SHELXTL'
_computing_structure_refinement 'SHELXL-97 (Sheldrick, 1997)'
_computing_structure_solution 'SHELXS-97 (Sheldrick, 1990)'
_diffrn_ambient_temperature 293(2)
_diffrn_measured_fraction_theta_full 0.900
_diffrn_measured_fraction_theta_max 0.900
_diffrn_measurement_device_type 'CCD detector'
_diffrn_measurement_method '\w scans'
_diffrn_radiation_monochromator graphite
_diffrn_radiation_source 'fine-focus sealed tube'
_diffrn_radiation_type MoK\a
_diffrn_radiation_wavelength 0.71073
_diffrn_reflns_av_R_equivalents 0.0000
_diffrn_reflns_av_sigmaI/netI 0.1885
_diffrn_reflns_limit_h_max 8
_diffrn_reflns_limit_h_min -8
_diffrn_reflns_limit_k_max 9
_diffrn_reflns_limit_k_min -10
_diffrn_reflns_limit_l_max 12
_diffrn_reflns_limit_l_min 0
_diffrn_reflns_number 1799
_diffrn_reflns_theta_full 23.21
_diffrn_reflns_theta_max 23.21
_diffrn_reflns_theta_min 1.92
_diffrn_standards_decay_% <1%
_diffrn_standards_interval_time 'beginning and end'
_diffrn_standards_number 50
_exptl_absorpt_coefficient_mu 2.216
_exptl_absorpt_correction_type empirical
_exptl_absorpt_process_details SADABS
_exptl_crystal_density_diffrn 1.249
_exptl_crystal_density_method 'not measured'
_exptl_crystal_F_000 269
_refine_diff_density_max 2.809
_refine_diff_density_min -3.067
_refine_diff_density_rms 0.537
_refine_ls_extinction_coef 0.000(9)
_refine_ls_extinction_expression Fc^*^=kFc[1+0.001xFc^2^\l^3^/sin(2\q)]^-1/4^
_refine_ls_extinction_method SHELXL
_refine_ls_goodness_of_fit_ref 1.940
_refine_ls_hydrogen_treatment mixed
_refine_ls_matrix_type full
_refine_ls_number_parameters 155
_refine_ls_number_reflns 1799
_refine_ls_number_restraints 0
_refine_ls_restrained_S_all 1.940
_refine_ls_R_factor_all 0.1923
_refine_ls_R_factor_gt 0.1497
_refine_ls_shift/su_max 0.892
_refine_ls_shift/su_mean 0.014
_refine_ls_structure_factor_coef Fsqd
_refine_ls_weighting_details 'calc w=1/[\s^2^(Fo^2^)+(0.2000P)^2^+0.0000P] where P=(Fo^2^+2Fc^2^)/3'
_refine_ls_weighting_scheme calc
_refine_ls_wR_factor_gt 0.4145
_refine_ls_wR_factor_ref 0.4602
_reflns_number_gt 1381
_reflns_number_total 1799
_reflns_threshold_expression >2sigma(I)
_cod_data_source_file ic010229v_6.cif
_cod_data_source_block compound5-268rdw_newta'
_cod_depositor_comments
;
The following automatic conversions were performed:

'_symmetry_cell_setting' value 'Triclinic' changed to 'triclinic'
according to the built-in table from CIF Core dictionary named
'cif_core.dic' version 2.4.1 from 2010-06-29.

Automatic conversion script
Id: cif_fix_values 1646 2011-03-28 12:23:43Z adriana 

2020-11-04
Z value changed to be consistent with given formula
                 miguel
;
_cod_original_formula_units_Z 1
_cod_original_cell_volume 703.10(4)
_cod_database_code 4320089

loop_
_symmetry_equiv_pos_as_xyz
'x, y, z'
'-x, -y, -z'

loop_
_atom_site_label
_atom_site_type_symbol
_atom_site_fract_x
_atom_site_fract_y
_atom_site_fract_z
_atom_site_U_iso_or_equiv
_atom_site_adp_type
_atom_site_occupancy
_atom_site_symmetry_multiplicity
_atom_site_calc_flag
_atom_site_refinement_flags
_atom_site_disorder_assembly
_atom_site_disorder_group
Br1 Br 0.1097(4) 0.0807(2) 0.8223(2) 0.0532(13) Uani 1 1 d . . .
Br2 Br -0.2532(4) -0.0173(3) 0.5366(2) 0.0525(13) Uani 1 1 d . . .
Cu Cu -0.1068(4) -0.1526(3) 0.6339(2) 0.0426(13) Uani 1 1 d . . .
N1' N -0.189(3) -0.355(2) 0.4758(15) 0.049(6) Uani 1 1 d . . .
C5' C -0.300(3) -0.513(2) 0.251(2) 0.039(5) Uani 1 1 d . . .
H5'A H -0.3186 -0.5154 0.1697 0.047 Uiso 1 1 calc R . .
C4' C -0.351(4) -0.658(3) 0.267(2) 0.051(7) Uani 1 1 d . . .
C4 C -0.241(3) -0.579(2) 0.801(2) 0.038(5) Uani 1 1 d . . .
C2 C -0.220(3) -0.482(2) 0.631(2) 0.041(6) Uani 1 1 d . . .
N1 N -0.144(3) -0.320(2) 0.7150(15) 0.042(5) Uani 1 1 d . . .
C6' C -0.222(5) -0.365(3) 0.350(3) 0.074(10) Uani 1 1 d . . .
H6'A H -0.1913 -0.2704 0.3348 0.089 Uiso 1 1 calc R . .
C5 C -0.160(4) -0.418(3) 0.884(2) 0.056(7) Uani 1 1 d . . .
H5A H -0.1342 -0.3937 0.9699 0.067 Uiso 1 1 calc R . .
C3 C -0.278(3) -0.612(3) 0.6672(18) 0.030(5) Uani 1 1 d . . .
H3A H -0.3394 -0.7183 0.6073 0.036 Uiso 1 1 calc R . .
C2' C -0.251(3) -0.497(2) 0.4962(19) 0.026(4) Uani 1 1 d . . .
C3' C -0.322(3) -0.651(3) 0.3936(18) 0.035(5) Uani 1 1 d . . .
H3'A H -0.3494 -0.7452 0.4089 0.041 Uiso 1 1 calc R . .
C6 C -0.116(5) -0.293(3) 0.841(3) 0.067(8) Uani 1 1 d . . .
H6A H -0.0664 -0.1863 0.8993 0.080 Uiso 1 1 calc R . .
C7 C -0.308(4) -0.727(3) 0.8415(19) 0.046(6) Uani 1 1 d . . .
H7A H -0.3578 -0.8258 0.7685 0.069 Uiso 1 1 calc R . .
H7B H -0.4131 -0.7282 0.8819 0.069 Uiso 1 1 calc R . .
H7C H -0.1950 -0.7166 0.8994 0.069 Uiso 1 1 calc R . .
C7' C -0.447(4) -0.821(3) 0.161(2) 0.062(8) Uani 1 1 d . . .
H7'A H -0.4738 -0.9045 0.1943 0.094 Uiso 1 1 calc R . .
H7'B H -0.3579 -0.8278 0.1089 0.094 Uiso 1 1 calc R . .
H7'C H -0.5718 -0.8364 0.1110 0.094 Uiso 1 1 calc R . .

loop_
_atom_site_aniso_label
_atom_site_aniso_U_11
_atom_site_aniso_U_22
_atom_site_aniso_U_33
_atom_site_aniso_U_23
_atom_site_aniso_U_13
_atom_site_aniso_U_12
Br1 0.087(2) 0.0365(16) 0.0397(17) 0.0207(12) 0.0149(14) 0.0268(14)
Br2 0.070(2) 0.0443(17) 0.0639(19) 0.0300(13) 0.0155(14) 0.0398(14)
Cu 0.070(2) 0.0335(17) 0.0402(18) 0.0234(13) 0.0167(15) 0.0315(15)
N1' 0.092(15) 0.030(9) 0.017(8) 0.017(7) 0.014(9) 0.013(9)
C5' 0.062(14) 0.040(12) 0.042(11) 0.031(10) 0.028(11) 0.032(11)
C4' 0.083(18) 0.039(12) 0.046(13) 0.029(10) 0.020(13) 0.032(12)
C4 0.062(13) 0.036(11) 0.052(13) 0.043(10) 0.035(11) 0.031(10)
C2 0.054(13) 0.034(11) 0.045(12) 0.036(10) 0.010(11) 0.014(10)
N1 0.080(14) 0.030(9) 0.024(8) 0.015(7) 0.009(9) 0.030(9)
C6' 0.15(3) 0.035(12) 0.055(14) 0.034(11) 0.027(17) 0.047(16)
C5 0.077(18) 0.050(14) 0.038(12) 0.025(11) 0.016(13) 0.019(13)
C3 0.015(9) 0.065(13) 0.025(9) 0.026(9) 0.011(8) 0.023(9)
C2' 0.024(10) 0.029(9) 0.043(10) 0.019(8) 0.024(9) 0.021(8)
C3' 0.067(14) 0.043(11) 0.032(10) 0.030(9) 0.037(10) 0.044(11)
C6 0.13(2) 0.043(14) 0.060(15) 0.019(12) 0.024(16) 0.067(16)
C7 0.089(18) 0.043(12) 0.028(10) 0.034(9) 0.027(11) 0.033(12)
C7' 0.09(2) 0.052(15) 0.049(14) 0.020(12) 0.032(14) 0.030(15)

loop_
_atom_type_symbol
_atom_type_description
_atom_type_scat_dispersion_real
_atom_type_scat_dispersion_imag
_atom_type_scat_source
C C 0.0033 0.0016 'International Tables Vol C Tables 4.2.6.8 and 6.1.1.4'
H H 0.0000 0.0000 'International Tables Vol C Tables 4.2.6.8 and 6.1.1.4'
N N 0.0061 0.0033 'International Tables Vol C Tables 4.2.6.8 and 6.1.1.4'
O O 0.0106 0.0060 'International Tables Vol C Tables 4.2.6.8 and 6.1.1.4'
Cu Cu 0.3201 1.2651 'International Tables Vol C Tables 4.2.6.8 and 6.1.1.4'
Br Br -0.2901 2.4595 'International Tables Vol C Tables 4.2.6.8 and 6.1.1.4'

loop_
_geom_angle_atom_site_label_1
_geom_angle_atom_site_label_2
_geom_angle_atom_site_label_3
_geom_angle
_geom_angle_site_symmetry_1
_geom_angle_site_symmetry_3
_geom_angle_publ_flag
N1' Cu N1 80.7(6) . . ?
N1' Cu Br1 158.2(7) . . ?
N1 Cu Br1 95.6(5) . . ?
N1' Cu Br2 96.9(6) . . ?
N1 Cu Br2 148.6(6) . . ?
Br1 Cu Br2 97.18(11) . . ?
C2' N1' C6' 118.7(17) . . ?
C2' N1' Cu 113.9(12) . . ?
C6' N1' Cu 126.3(15) . . ?
C6' C5' C4' 123(2) . . ?
C5' C4' C3' 117(2) . . ?
C5' C4' C7' 124(2) . . ?
C3' C4' C7' 118(2) . . ?
C5 C4 C3 117.4(18) . . ?
C5 C4 C7 124(2) . . ?
C3 C4 C7 118.2(19) . . ?
N1 C2 C3 123.6(19) . . ?
N1 C2 C2' 112.0(16) . . ?
C3 C2 C2' 124.1(19) . . ?
C6 N1 C2 116.9(18) . . ?
C6 N1 Cu 127.3(14) . . ?
C2 N1 Cu 115.6(13) . . ?
C5' C6' N1' 120(2) . . ?
C6 C5 C4 122(2) . . ?
C2 C3 C4 118(2) . . ?
N1' C2' C3' 120.7(18) . . ?
N1' C2' C2 117.0(15) . . ?
C3' C2' C2 121.9(17) . . ?
C2' C3' C4' 119.3(18) . . ?
N1 C6 C5 122(2) . . ?

loop_
_geom_bond_atom_site_label_1
_geom_bond_atom_site_label_2
_geom_bond_distance
_geom_bond_site_symmetry_2
_geom_bond_publ_flag
Br1 Cu 2.397(3) . ?
Br2 Cu 2.410(3) . ?
Cu N1' 2.037(17) . ?
Cu N1 2.056(17) . ?
N1' C2' 1.37(2) . ?
N1' C6' 1.41(3) . ?
C5' C6' 1.37(4) . ?
C5' C4' 1.37(3) . ?
C4' C3' 1.44(3) . ?
C4' C7' 1.49(3) . ?
C4 C5 1.38(3) . ?
C4 C3 1.45(3) . ?
C4 C7 1.55(2) . ?
C2 N1 1.39(3) . ?
C2 C3 1.37(3) . ?
C2 C2' 1.50(3) . ?
N1 C6 1.37(3) . ?
C5 C6 1.38(4) . ?
C2' C3' 1.43(3) . ?
